data_7118051
loop_
_publ_author_name
'Yuan, Mao-Sen'
'Chen, Huanqing'
'Du, Xianchao'
'Li, Jian'
'Wang, Jinyi'
'Jia, Xueshun'
'Li, Chunju'

_publ_section_title
;
 Host-guest complexation of pillar[6]arenes towards neutral nitrile
 guests.
;
_journal_issue 91
_journal_name_full 'Chemical communications (Cambridge, England)'
_journal_page_first 16361
_journal_page_last 16364
_journal_paper_doi 10.1039/c5cc06801k
_journal_volume 51
_journal_year 2015
_chemical_formula_sum 'C76 H92 N2 O12'
_chemical_formula_weight 1225.51
_chemical_name_systematic
; 
 ? 
;
_space_group_crystal_system monoclinic
_space_group_IT_number 14
_space_group_name_Hall '-P 2yn'
_space_group_name_H-M_alt 'P 1 21/n 1'
_symmetry_space_group_name_Hall '-P 2yn'
_symmetry_space_group_name_H-M 'P 1 21/n 1'
_atom_sites_solution_hydrogens geom
_audit_creation_method SHELXL-2013
_audit_update_record
;
2015-08-10 deposited with the CCDC.
2015-09-15 downloaded from the CCDC.
;
_cell_angle_alpha 90
_cell_angle_beta 90.390(5)
_cell_angle_gamma 90
_cell_formula_units_Z 2
_cell_length_a 11.966(3)
_cell_length_b 12.944(4)
_cell_length_c 21.641(6)
_cell_measurement_reflns_used 2531
_cell_measurement_temperature 173(2)
_cell_measurement_theta_max 26.34
_cell_measurement_theta_min 2.32
_cell_volume 3351.9(16)
_computing_cell_refinement 'Bruker SAINT'
_computing_data_collection 'Bruker APEX2'
_computing_data_reduction 'Bruker SAINT'
_computing_molecular_graphics 'Bruker SHELXTL'
_computing_publication_material 'Bruker SHELXTL'
_computing_structure_refinement 'SHELXL-2013 (Sheldrick, 2013)'
_computing_structure_solution 'SHELXS-97 (Sheldrick, 2008)'
_diffrn_ambient_temperature 173(2)
_diffrn_measured_fraction_theta_full 0.959
_diffrn_measured_fraction_theta_max 0.986
_diffrn_measurement_device_type 'Bruker APEX-II CCD'
_diffrn_measurement_method '\f and \w scans'
_diffrn_radiation_type MoK\a
_diffrn_radiation_wavelength 0.71073
_diffrn_reflns_av_R_equivalents 0.0501
_diffrn_reflns_av_unetI/netI 0.0739
_diffrn_reflns_laue_measured_fraction_full 0.959
_diffrn_reflns_laue_measured_fraction_max 0.986
_diffrn_reflns_limit_h_max 14
_diffrn_reflns_limit_h_min -11
_diffrn_reflns_limit_k_max 12
_diffrn_reflns_limit_k_min -15
_diffrn_reflns_limit_l_max 13
_diffrn_reflns_limit_l_min -25
_diffrn_reflns_number 12619
_diffrn_reflns_point_group_measured_fraction_full 0.959
_diffrn_reflns_point_group_measured_fraction_max 0.986
_diffrn_reflns_theta_full 25.242
_diffrn_reflns_theta_max 25.009
_diffrn_reflns_theta_min 1.833
_exptl_absorpt_coefficient_mu 0.081
_exptl_absorpt_correction_T_max 0.745
_exptl_absorpt_correction_T_min 0.616
_exptl_absorpt_correction_type multi-scan
_exptl_absorpt_process_details sadabs
_exptl_crystal_colour colourless
_exptl_crystal_density_diffrn 1.214
_exptl_crystal_description prism
_exptl_crystal_F_000 1316
_exptl_crystal_size_max 0.260
_exptl_crystal_size_mid 0.130
_exptl_crystal_size_min 0.120
_refine_diff_density_max 0.465
_refine_diff_density_min -0.268
_refine_diff_density_rms 0.064
_refine_ls_extinction_method none
_refine_ls_goodness_of_fit_ref 1.025
_refine_ls_hydrogen_treatment constr
_refine_ls_matrix_type full
_refine_ls_number_parameters 412
_refine_ls_number_reflns 5823
_refine_ls_number_restraints 0
_refine_ls_restrained_S_all 1.025
_refine_ls_R_factor_all 0.1072
_refine_ls_R_factor_gt 0.0632
_refine_ls_shift/su_max 0.000
_refine_ls_shift/su_mean 0.000
_refine_ls_structure_factor_coef Fsqd
_refine_ls_weighting_details
; 
 w=1/[\s^2^(Fo^2^)+(0.1211P)^2^+1.0769P] 
 where P=(Fo^2^+2Fc^2^)/3 
;
_refine_ls_weighting_scheme calc
_refine_ls_wR_factor_gt 0.1735
_refine_ls_wR_factor_ref 0.2138
_reflns_Friedel_coverage 0.000
_reflns_number_gt 3702
_reflns_number_total 5823
_reflns_threshold_expression 'I > 2\s(I)'
_cod_data_source_file c5cc06801k2.cif
_cod_data_source_block mo30521a
_cod_database_code 7118051
_shelx_space_group_comment
; 
The symmetry employed for this shelxl refinement is uniquely defined 
by the following loop, which should always be used as a source of 
symmetry information in preference to the above space-group names. 
They are only intended as comments. 
;
_shelx_estimated_absorpt_t_min 0.979
_shelx_estimated_absorpt_t_max 0.990
_shelxl_version_number 2013-2

loop_
_space_group_symop_operation_xyz
'x, y, z'
'-x+1/2, y+1/2, -z+1/2'
'-x, -y, -z'
'x-1/2, -y-1/2, z-1/2'

loop_
_atom_site_label
_atom_site_type_symbol
_atom_site_fract_x
_atom_site_fract_y
_atom_site_fract_z
_atom_site_U_iso_or_equiv
_atom_site_adp_type
_atom_site_occupancy
_atom_site_site_symmetry_order
_atom_site_calc_flag
_atom_site_refinement_flags_posn
_atom_site_refinement_flags_adp
O1 O 0.79613(17) 0.28369(18) -0.09233(10) 0.0376(6) Uani 1 1 d . .
O2 O 0.35922(18) 0.33794(19) -0.16971(9) 0.0394(6) Uani 1 1 d . .
O3 O 0.85168(17) 0.39815(17) 0.05870(9) 0.0343(6) Uani 1 1 d . .
O4 O 0.44326(17) 0.23980(16) 0.13069(9) 0.0313(5) Uani 1 1 d . .
O5 O 0.77224(17) 0.07506(16) 0.19060(10) 0.0328(5) Uani 1 1 d . .
O6 O 0.35208(18) -0.05662(16) 0.26059(10) 0.0350(6) Uani 1 1 d . .
C1 C 0.4906(3) 0.2093(2) -0.24173(12) 0.0261(7) Uani 1 1 d . .
H1A H 0.5467 0.2161 -0.2749 0.031 Uiso 1 1 calc R U
H1B H 0.4220 0.2455 -0.2556 0.031 Uiso 1 1 calc R U
C2 C 0.5347(2) 0.2620(2) -0.18441(12) 0.0235(6) Uani 1 1 d . .
C3 C 0.6446(2) 0.2474(2) -0.16527(13) 0.0271(7) Uani 1 1 d . .
H3 H 0.6912 0.2023 -0.1883 0.033 Uiso 1 1 calc R U
C4 C 0.6882(2) 0.2966(2) -0.11363(13) 0.0256(7) Uani 1 1 d . .
C5 C 0.6235(2) 0.3655(2) -0.08008(12) 0.0234(6) Uani 1 1 d . .
C6 C 0.5134(2) 0.3797(2) -0.09918(12) 0.0253(7) Uani 1 1 d . .
H6 H 0.4677 0.4268 -0.0771 0.030 Uiso 1 1 calc R U
C7 C 0.4683(2) 0.3275(2) -0.14926(13) 0.0250(7) Uani 1 1 d . .
C8 C 0.6719(2) 0.4226(2) -0.02561(12) 0.0260(7) Uani 1 1 d . .
H8A H 0.6340 0.4902 -0.0221 0.031 Uiso 1 1 calc R U
H8B H 0.7521 0.4360 -0.0334 0.031 Uiso 1 1 calc R U
C9 C 0.6613(2) 0.3653(2) 0.03607(12) 0.0223(6) Uani 1 1 d . .
C10 C 0.7509(2) 0.3566(2) 0.07681(13) 0.0251(7) Uani 1 1 d . .
C11 C 0.7358(2) 0.3106(2) 0.13427(13) 0.0256(7) Uani 1 1 d . .
H11 H 0.7975 0.3059 0.1620 0.031 Uiso 1 1 calc R U
C12 C 0.6327(2) 0.2715(2) 0.15218(12) 0.0244(7) Uani 1 1 d . .
C13 C 0.5433(2) 0.2786(2) 0.11079(13) 0.0238(6) Uani 1 1 d . .
C14 C 0.5583(2) 0.3244(2) 0.05323(12) 0.0241(6) Uani 1 1 d . .
H14 H 0.4972 0.3279 0.0251 0.029 Uiso 1 1 calc R U
C15 C 0.6176(3) 0.2281(2) 0.21670(13) 0.0282(7) Uani 1 1 d . .
H15A H 0.6874 0.2400 0.2404 0.034 Uiso 1 1 calc R U
H15B H 0.5575 0.2676 0.2373 0.034 Uiso 1 1 calc R U
C16 C 0.5891(3) 0.1147(2) 0.22040(12) 0.0264(7) Uani 1 1 d . .
C17 C 0.6691(2) 0.0390(2) 0.20870(12) 0.0252(7) Uani 1 1 d . .
C18 C 0.6423(2) -0.0648(2) 0.21546(12) 0.0241(7) Uani 1 1 d . .
H18 H 0.6979 -0.1155 0.2079 0.029 Uiso 1 1 calc R U
C19 C 0.5362(2) -0.0962(2) 0.23305(12) 0.0253(7) Uani 1 1 d . .
C20 C 0.4557(2) -0.0208(2) 0.24385(12) 0.0257(7) Uani 1 1 d . .
C21 C 0.4826(2) 0.0831(2) 0.23786(12) 0.0264(7) Uani 1 1 d . .
H21 H 0.4271 0.1337 0.2458 0.032 Uiso 1 1 calc R U
C22 C 0.8677(3) 0.2169(3) -0.12604(19) 0.0501(10) Uani 1 1 d . .
H22A H 0.8701 0.2376 -0.1700 0.060 Uiso 1 1 calc R U
H22B H 0.8409 0.1446 -0.1235 0.060 Uiso 1 1 calc R U
C23 C 0.9807(3) 0.2266(4) -0.0970(3) 0.096(2) Uani 1 1 d . .
H23A H 1.0029 0.2995 -0.0962 0.144 Uiso 1 1 calc R U
H23B H 1.0350 0.1869 -0.1210 0.144 Uiso 1 1 calc R U
H23C H 0.9785 0.1999 -0.0547 0.144 Uiso 1 1 calc R U
C24 C 0.2812(3) 0.3891(3) -0.13091(18) 0.0576(12) Uani 1 1 d . .
H24A H 0.2120 0.4028 -0.1548 0.069 Uiso 1 1 calc R U
H24B H 0.3128 0.4565 -0.1181 0.069 Uiso 1 1 calc R U
C25 C 0.2527(4) 0.3290(6) -0.0752(2) 0.096(2) Uani 1 1 d . .
H25A H 0.2261 0.2603 -0.0874 0.145 Uiso 1 1 calc R U
H25B H 0.1940 0.3649 -0.0523 0.145 Uiso 1 1 calc R U
H25C H 0.3193 0.3219 -0.0488 0.145 Uiso 1 1 calc R U
C26 C 0.9456(3) 0.3850(3) 0.09963(15) 0.0425(9) Uani 1 1 d . .
H26A H 0.9576 0.3106 0.1080 0.051 Uiso 1 1 calc R U
H26B H 0.9310 0.4201 0.1394 0.051 Uiso 1 1 calc R U
C27 C 1.0465(3) 0.4297(4) 0.07036(17) 0.0563(11) Uani 1 1 d . .
H27A H 1.0623 0.3925 0.0320 0.084 Uiso 1 1 calc R U
H27B H 1.1104 0.4232 0.0987 0.084 Uiso 1 1 calc R U
H27C H 1.0333 0.5028 0.0611 0.084 Uiso 1 1 calc R U
C28 C 0.3527(3) 0.2354(3) 0.08762(14) 0.0366(8) Uani 1 1 d . .
H28A H 0.3744 0.1952 0.0507 0.044 Uiso 1 1 calc R U
H28B H 0.3314 0.3059 0.0743 0.044 Uiso 1 1 calc R U
C29 C 0.2563(3) 0.1839(4) 0.11987(17) 0.0569(11) Uani 1 1 d . .
H29A H 0.2779 0.1137 0.1320 0.085 Uiso 1 1 calc R U
H29B H 0.1918 0.1808 0.0918 0.085 Uiso 1 1 calc R U
H29C H 0.2367 0.2237 0.1567 0.085 Uiso 1 1 calc R U
C30 C 0.8594(3) 0.0004(3) 0.18330(17) 0.0412(8) Uani 1 1 d . .
H30A H 0.8365 -0.0526 0.1527 0.049 Uiso 1 1 calc R U
H30B H 0.8748 -0.0345 0.2232 0.049 Uiso 1 1 calc R U
C31 C 0.9619(3) 0.0557(3) 0.1615(2) 0.0514(10) Uani 1 1 d . .
H31A H 0.9428 0.0989 0.1258 0.077 Uiso 1 1 calc R U
H31B H 1.0187 0.0050 0.1496 0.077 Uiso 1 1 calc R U
H31C H 0.9913 0.0993 0.1949 0.077 Uiso 1 1 calc R U
C32 C 0.2687(3) 0.0160(2) 0.27749(15) 0.0361(8) Uani 1 1 d . .
H32A H 0.2551 0.0652 0.2432 0.043 Uiso 1 1 calc R U
H32B H 0.2931 0.0555 0.3144 0.043 Uiso 1 1 calc R U
C33 C 0.1650(3) -0.0431(3) 0.29121(18) 0.0481(10) Uani 1 1 d . .
H33A H 0.1401 -0.0798 0.2540 0.072 Uiso 1 1 calc R U
H33B H 0.1063 0.0047 0.3045 0.072 Uiso 1 1 calc R U
H33C H 0.1802 -0.0931 0.3242 0.072 Uiso 1 1 calc R U
C34 C 0.5579(4) 0.0610(3) -0.04497(18) 0.0655(13) Uani 1 1 d . .
H34 H 0.5948 0.1003 -0.0758 0.079 Uiso 1 1 calc R U
C35 C 0.6049(4) 0.0452(3) 0.01210(19) 0.0574(11) Uani 1 1 d . .
C36 C 0.5498(4) -0.0153(4) 0.05597(19) 0.0764(14) Uani 1 1 d . .
H36 H 0.5853 -0.0266 0.0948 0.092 Uiso 1 1 calc R U
C37 C 0.7169(4) 0.0879(3) 0.0252(2) 0.0643(12) Uani 1 1 d . .
H37A H 0.7295 0.1499 -0.0006 0.077 Uiso 1 1 calc R U
H37B H 0.7220 0.1087 0.0692 0.077 Uiso 1 1 calc R U
C38 C 0.8686(5) -0.0508(5) 0.0021(3) 0.1000(19) Uani 1 1 d . .
N1 N 0.8015(4) 0.0117(4) 0.01219(19) 0.0842(13) Uani 1 1 d . .

loop_
_atom_site_aniso_label
_atom_site_aniso_U_11
_atom_site_aniso_U_22
_atom_site_aniso_U_33
_atom_site_aniso_U_23
_atom_site_aniso_U_13
_atom_site_aniso_U_12
O1 0.0210(12) 0.0466(14) 0.0452(13) -0.0094(11) -0.0012(10) 0.0075(10)
O2 0.0286(13) 0.0544(15) 0.0351(12) -0.0153(11) -0.0061(10) 0.0134(11)
O3 0.0275(12) 0.0469(14) 0.0283(11) 0.0096(10) -0.0033(9) -0.0096(10)
O4 0.0262(12) 0.0370(13) 0.0309(11) 0.0052(9) 0.0050(9) -0.0041(9)
O5 0.0279(12) 0.0263(12) 0.0443(13) 0.0019(10) 0.0059(10) -0.0005(9)
O6 0.0341(13) 0.0242(11) 0.0469(13) -0.0037(10) 0.0179(10) -0.0019(10)
C1 0.0327(17) 0.0228(16) 0.0229(14) -0.0004(12) 0.0031(12) -0.0003(13)
C2 0.0279(17) 0.0211(15) 0.0215(14) 0.0047(11) 0.0029(12) -0.0038(12)
C3 0.0275(17) 0.0241(16) 0.0298(15) 0.0001(12) 0.0069(13) 0.0021(13)
C4 0.0208(16) 0.0276(16) 0.0287(15) 0.0017(13) 0.0020(12) 0.0013(13)
C5 0.0258(16) 0.0244(15) 0.0200(14) 0.0035(12) 0.0033(12) -0.0047(13)
C6 0.0266(16) 0.0285(16) 0.0208(14) -0.0017(12) 0.0055(12) 0.0036(13)
C7 0.0200(16) 0.0270(16) 0.0280(15) 0.0021(12) -0.0006(12) 0.0029(12)
C8 0.0262(16) 0.0276(16) 0.0241(15) 0.0019(12) 0.0008(12) -0.0031(13)
C9 0.0257(16) 0.0194(14) 0.0219(14) -0.0025(11) 0.0018(12) -0.0022(12)
C10 0.0211(15) 0.0251(16) 0.0292(15) -0.0023(12) 0.0041(12) -0.0040(13)
C11 0.0256(16) 0.0262(16) 0.0249(15) -0.0007(12) 0.0002(12) -0.0006(13)
C12 0.0300(17) 0.0193(15) 0.0240(14) -0.0018(12) 0.0046(13) 0.0031(13)
C13 0.0227(16) 0.0204(15) 0.0283(15) -0.0021(12) 0.0048(12) -0.0006(12)
C14 0.0249(16) 0.0247(15) 0.0227(14) -0.0010(12) 0.0000(12) -0.0004(12)
C15 0.0351(18) 0.0237(16) 0.0258(15) -0.0012(12) 0.0035(13) -0.0006(14)
C16 0.0344(18) 0.0227(16) 0.0222(14) 0.0000(12) 0.0032(12) 0.0011(13)
C17 0.0276(16) 0.0252(16) 0.0227(14) 0.0013(12) 0.0012(12) -0.0006(13)
C18 0.0259(16) 0.0234(15) 0.0230(14) -0.0011(12) 0.0031(12) 0.0050(13)
C19 0.0350(18) 0.0246(16) 0.0164(13) -0.0018(11) -0.0001(12) 0.0054(13)
C20 0.0303(17) 0.0262(16) 0.0208(14) -0.0009(12) 0.0054(12) -0.0028(13)
C21 0.0317(17) 0.0237(16) 0.0240(14) -0.0014(12) 0.0068(13) 0.0054(13)
C22 0.0282(19) 0.047(2) 0.076(3) -0.019(2) 0.0040(18) 0.0069(17)
C23 0.032(2) 0.086(4) 0.169(6) -0.064(4) -0.025(3) 0.023(2)
C24 0.029(2) 0.080(3) 0.063(3) -0.041(2) -0.0128(18) 0.026(2)
C25 0.043(3) 0.191(7) 0.055(3) -0.023(3) 0.006(2) -0.023(3)
C26 0.0275(18) 0.061(2) 0.0391(19) 0.0107(17) -0.0051(14) -0.0083(17)
C27 0.0253(19) 0.090(3) 0.054(2) 0.020(2) -0.0039(16) -0.011(2)
C28 0.0286(18) 0.047(2) 0.0348(17) 0.0012(15) 0.0006(14) -0.0111(15)
C29 0.039(2) 0.082(3) 0.050(2) 0.005(2) 0.0072(17) -0.024(2)
C30 0.0309(19) 0.0323(18) 0.061(2) -0.0051(16) 0.0084(16) 0.0042(15)
C31 0.0288(19) 0.042(2) 0.084(3) -0.017(2) 0.0119(18) -0.0025(17)
C32 0.038(2) 0.0297(18) 0.0406(18) -0.0008(14) 0.0165(15) 0.0067(15)
C33 0.043(2) 0.041(2) 0.061(2) -0.0070(17) 0.0256(18) 0.0002(17)
C34 0.093(4) 0.062(3) 0.042(2) 0.0208(19) -0.022(2) -0.016(3)
C35 0.077(3) 0.041(2) 0.054(2) -0.0064(19) 0.002(2) -0.001(2)
C36 0.095(4) 0.094(4) 0.040(2) 0.014(2) -0.015(2) -0.024(3)
C37 0.080(3) 0.051(3) 0.062(3) -0.009(2) 0.001(2) -0.011(2)
C38 0.070(4) 0.097(4) 0.133(5) -0.042(4) -0.026(3) 0.016(3)
N1 0.093(3) 0.083(3) 0.076(3) -0.025(2) -0.018(2) 0.023(3)

loop_
_atom_type_symbol
_atom_type_description
_atom_type_scat_dispersion_real
_atom_type_scat_dispersion_imag
_atom_type_scat_source
C C 0.0033 0.0016 'International Tables Vol C Tables 4.2.6.8 and 6.1.1.4'
H H 0.0000 0.0000 'International Tables Vol C Tables 4.2.6.8 and 6.1.1.4'
N N 0.0061 0.0033 'International Tables Vol C Tables 4.2.6.8 and 6.1.1.4'
O O 0.0106 0.0060 'International Tables Vol C Tables 4.2.6.8 and 6.1.1.4'

loop_
_geom_angle_atom_site_label_1
_geom_angle_atom_site_label_2
_geom_angle_atom_site_label_3
_geom_angle
_geom_angle_site_symmetry_3
C4 O1 C22 117.9(2) .
C7 O2 C24 118.6(2) .
C10 O3 C26 117.4(2) .
C13 O4 C28 118.1(2) .
C17 O5 C30 117.2(2) .
C20 O6 C32 118.7(2) .
C2 C1 C19 114.2(2) 3_655
C3 C2 C7 117.6(3) .
C3 C2 C1 120.6(3) .
C7 C2 C1 121.8(3) .
C4 C3 C2 121.9(3) .
O1 C4 C3 124.1(3) .
O1 C4 C5 115.3(3) .
C3 C4 C5 120.6(3) .
C4 C5 C6 117.4(3) .
C4 C5 C8 120.8(3) .
C6 C5 C8 121.8(3) .
C7 C6 C5 122.2(3) .
O2 C7 C6 124.5(3) .
O2 C7 C2 115.3(2) .
C6 C7 C2 120.2(3) .
C5 C8 C9 114.3(2) .
C10 C9 C14 118.7(3) .
C10 C9 C8 121.6(2) .
C14 C9 C8 119.6(2) .
O3 C10 C9 117.5(2) .
O3 C10 C11 122.7(3) .
C9 C10 C11 119.8(3) .
C12 C11 C10 121.7(3) .
C11 C12 C13 118.4(3) .
C11 C12 C15 120.2(3) .
C13 C12 C15 121.3(3) .
O4 C13 C14 123.8(3) .
O4 C13 C12 116.2(2) .
C14 C13 C12 120.0(3) .
C13 C14 C9 121.3(3) .
C16 C15 C12 115.9(2) .
C21 C16 C17 118.3(3) .
C21 C16 C15 120.5(3) .
C17 C16 C15 121.2(3) .
O5 C17 C18 124.4(3) .
O5 C17 C16 115.5(3) .
C18 C17 C16 120.1(3) .
C19 C18 C17 121.6(3) .
C18 C19 C20 118.4(3) .
C18 C19 C1 120.8(3) 3_655
C20 C19 C1 120.8(3) 3_655
O6 C20 C21 124.1(3) .
O6 C20 C19 115.7(3) .
C21 C20 C19 120.1(3) .
C20 C21 C16 121.5(3) .
O1 C22 C23 106.2(3) .
O2 C24 C25 113.1(4) .
O3 C26 C27 109.0(3) .
O4 C28 C29 107.2(3) .
O5 C30 C31 108.1(3) .
O6 C32 C33 107.4(3) .
C35 C34 C36 116.8(4) 3_655
C34 C35 C36 120.2(4) .
C34 C35 C37 119.0(4) .
C36 C35 C37 120.7(4) .
C35 C36 C34 123.0(4) 3_655
N1 C37 C35 110.1(4) .
C38 N1 C37 179.0(6) .

loop_
_geom_bond_atom_site_label_1
_geom_bond_atom_site_label_2
_geom_bond_distance
_geom_bond_site_symmetry_2
O1 C4 1.379(4) .
O1 C22 1.422(4) .
O2 C7 1.382(4) .
O2 C24 1.423(4) .
O3 C10 1.379(3) .
O3 C26 1.436(4) .
O4 C13 1.370(3) .
O4 C28 1.426(4) .
O5 C17 1.379(3) .
O5 C30 1.432(4) .
O6 C20 1.374(3) .
O6 C32 1.420(4) .
C1 C2 1.508(4) .
C1 C19 1.511(4) 3_655
C2 C3 1.388(4) .
C2 C7 1.392(4) .
C3 C4 1.385(4) .
C4 C5 1.389(4) .
C5 C6 1.390(4) .
C5 C8 1.504(4) .
C6 C7 1.384(4) .
C8 C9 1.533(4) .
C9 C10 1.388(4) .
C9 C14 1.394(4) .
C10 C11 1.392(4) .
C11 C12 1.391(4) .
C12 C13 1.394(4) .
C12 C15 1.517(4) .
C13 C14 1.392(4) .
C15 C16 1.509(4) .
C16 C21 1.393(4) .
C16 C17 1.394(4) .
C17 C18 1.389(4) .
C18 C19 1.389(4) .
C19 C20 1.392(4) .
C19 C1 1.511(4) 3_655
C20 C21 1.389(4) .
C22 C23 1.493(5) .
C24 C25 1.477(7) .
C26 C27 1.484(4) .
C28 C29 1.507(4) .
C30 C31 1.499(5) .
C32 C33 1.490(4) .
C34 C35 1.369(6) .
C34 C36 1.437(6) 3_655
C35 C36 1.399(6) .
C35 C37 1.476(6) .
C36 C34 1.437(6) 3_655
C37 N1 1.442(6) .
C38 N1 1.161(6) .

loop_
_geom_torsion_atom_site_label_1
_geom_torsion_atom_site_label_2
_geom_torsion_atom_site_label_3
_geom_torsion_atom_site_label_4
_geom_torsion
_geom_torsion_site_symmetry_1
_geom_torsion_site_symmetry_4
C19 C1 C2 C3 77.0(3) 3_655 .
C19 C1 C2 C7 -103.7(3) 3_655 .
C7 C2 C3 C4 -0.8(4) . .
C1 C2 C3 C4 178.5(3) . .
C22 O1 C4 C3 1.0(4) . .
C22 O1 C4 C5 -177.8(3) . .
C2 C3 C4 O1 179.2(3) . .
C2 C3 C4 C5 -2.1(4) . .
O1 C4 C5 C6 -178.9(2) . .
C3 C4 C5 C6 2.2(4) . .
O1 C4 C5 C8 1.5(4) . .
C3 C4 C5 C8 -177.3(3) . .
C4 C5 C6 C7 0.4(4) . .
C8 C5 C6 C7 -180.0(3) . .
C24 O2 C7 C6 -12.9(5) . .
C24 O2 C7 C2 169.6(3) . .
C5 C6 C7 O2 179.3(3) . .
C5 C6 C7 C2 -3.4(4) . .
C3 C2 C7 O2 -178.9(2) . .
C1 C2 C7 O2 1.7(4) . .
C3 C2 C7 C6 3.5(4) . .
C1 C2 C7 C6 -175.9(3) . .
C4 C5 C8 C9 -88.8(3) . .
C6 C5 C8 C9 91.6(3) . .
C5 C8 C9 C10 133.5(3) . .
C5 C8 C9 C14 -49.2(4) . .
C26 O3 C10 C9 -177.2(3) . .
C26 O3 C10 C11 5.1(4) . .
C14 C9 C10 O3 -179.8(2) . .
C8 C9 C10 O3 -2.5(4) . .
C14 C9 C10 C11 -1.9(4) . .
C8 C9 C10 C11 175.3(3) . .
O3 C10 C11 C12 178.4(3) . .
C9 C10 C11 C12 0.7(4) . .
C10 C11 C12 C13 0.4(4) . .
C10 C11 C12 C15 -176.1(3) . .
C28 O4 C13 C14 7.4(4) . .
C28 O4 C13 C12 -173.4(3) . .
C11 C12 C13 O4 -179.5(2) . .
C15 C12 C13 O4 -3.1(4) . .
C11 C12 C13 C14 -0.2(4) . .
C15 C12 C13 C14 176.2(3) . .
O4 C13 C14 C9 178.2(3) . .
C12 C13 C14 C9 -1.1(4) . .
C10 C9 C14 C13 2.1(4) . .
C8 C9 C14 C13 -175.2(3) . .
C11 C12 C15 C16 -116.8(3) . .
C13 C12 C15 C16 66.9(4) . .
C12 C15 C16 C21 -109.0(3) . .
C12 C15 C16 C17 73.4(4) . .
C30 O5 C17 C18 -5.3(4) . .
C30 O5 C17 C16 174.8(3) . .
C21 C16 C17 O5 178.9(2) . .
C15 C16 C17 O5 -3.3(4) . .
C21 C16 C17 C18 -1.0(4) . .
C15 C16 C17 C18 176.7(3) . .
O5 C17 C18 C19 -179.1(2) . .
C16 C17 C18 C19 0.8(4) . .
C17 C18 C19 C20 0.1(4) . .
C17 C18 C19 C1 -178.4(3) . 3_655
C32 O6 C20 C21 -5.0(4) . .
C32 O6 C20 C19 174.6(3) . .
C18 C19 C20 O6 179.5(2) . .
C1 C19 C20 O6 -2.0(4) 3_655 .
C18 C19 C20 C21 -0.9(4) . .
C1 C19 C20 C21 177.7(3) 3_655 .
O6 C20 C21 C16 -179.7(3) . .
C19 C20 C21 C16 0.7(4) . .
C17 C16 C21 C20 0.2(4) . .
C15 C16 C21 C20 -177.5(3) . .
C4 O1 C22 C23 174.0(4) . .
C7 O2 C24 C25 -69.8(4) . .
C10 O3 C26 C27 176.9(3) . .
C13 O4 C28 C29 176.5(3) . .
C17 O5 C30 C31 178.1(3) . .
C20 O6 C32 C33 178.1(3) . .
C36 C34 C35 C36 1.7(7) 3_655 .
C36 C34 C35 C37 178.2(4) 3_655 .
C34 C35 C36 C34 -1.8(8) . 3_655
C37 C35 C36 C34 -178.2(4) . 3_655
C34 C35 C37 N1 -93.0(5) . .
C36 C35 C37 N1 83.5(5) . .
